data_7042102
loop_
_publ_author_name
'Tamasi, Gabriella'
'Merlino, Antonello'
'Scaletti, Federica'
'Heffeter, Petra'
'Legin, Anton A.'
'Jakupec, Michael A.'
'Berger, Walter'
'Messori, Luigi'
'Keppler, Bernhard K.'
'Cini, Renzo'

_publ_section_title
;
 {Ru(CO)x}-Core complexes with benzimidazole ligands: synthesis, X-ray
 structure and evaluation of anticancer activity in vivo.
;
_journal_issue 9
_journal_name_full 'Dalton transactions (Cambridge, England : 2003)'
_journal_page_first 3025
_journal_page_last 3040
_journal_paper_doi 10.1039/c6dt04295c
_journal_volume 46
_journal_year 2017
_chemical_formula_moiety 'C11 H8 Cl2 N2 O3 Ru'
_chemical_formula_sum 'C11 H8 Cl2 N2 O3 Ru'
_chemical_formula_weight 388.16
_chemical_name_common fac,cis-[RuII(CO)3Cl2(MBI)]
_chemical_name_systematic
;
fac,cis-[RuII(CO)3Cl2(N3-MethylBenzImidazole)]
;
_space_group_IT_number 14
_symmetry_cell_setting monoclinic
_symmetry_space_group_name_Hall '-P 2ybc'
_symmetry_space_group_name_H-M 'P 1 21/c 1'
_atom_sites_solution_hydrogens geom
_atom_sites_solution_primary direct
_atom_sites_solution_secondary difmap
_audit_creation_method SHELXL-97
_audit_update_record
;
2016-11-11 deposited with the CCDC.
2017-02-06 downloaded from the CCDC.
;
_cell_angle_alpha 90.00
_cell_angle_beta 109.94(1)
_cell_angle_gamma 90.00
_cell_formula_units_Z 4
_cell_length_a 7.4138(9)
_cell_length_b 20.935(3)
_cell_length_c 9.771(1)
_cell_measurement_reflns_used 14918
_cell_measurement_temperature 293(2)
_cell_measurement_theta_max 29.18
_cell_measurement_theta_min 2.42
_cell_volume 1425.6(3)
_computing_cell_refinement
;
CrysAlisPro, Oxford Diffraction Ltd.,
Version 1.171.33.66 (release 28-04-2010 CrysAlis171 .NET)
(compiled Apr 28 2010,14:27:37)
;
_computing_data_collection
;
CrysAlisPro, Oxford Diffraction Ltd.,
Version 1.171.33.66 (release 28-04-2010 CrysAlis171 .NET)
(compiled Apr 28 2010,14:27:37)
;
_computing_data_reduction
;
CrysAlisPro, Oxford Diffraction Ltd.,
Version 1.171.33.66 (release 28-04-2010 CrysAlis171 .NET)
(compiled Apr 28 2010,14:27:37)
;
_computing_molecular_graphics 'ORTEP-32 (Farrugia, 1998)'
_computing_publication_material 'CIFTAB (Sheldrick, 2008)'
_computing_structure_refinement 'SHELXL-97 (Sheldrick, 2008)'
_computing_structure_solution 'SHELXS-97 (Sheldrick, 2008)'
_diffrn_ambient_temperature 293(2)
_diffrn_detector_area_resol_mean 16.0827
_diffrn_measured_fraction_theta_full 0.903
_diffrn_measured_fraction_theta_max 0.903
_diffrn_measurement_device_type 'Xcalibur, Sapphire3'
_diffrn_measurement_method '\w scan'
_diffrn_radiation_monochromator graphite
_diffrn_radiation_source 'fine-focus sealed tube'
_diffrn_radiation_type MoK\a
_diffrn_radiation_wavelength 0.71073
_diffrn_reflns_av_R_equivalents 0.0553
_diffrn_reflns_av_sigmaI/netI 0.0624
_diffrn_reflns_limit_h_max 10
_diffrn_reflns_limit_h_min -9
_diffrn_reflns_limit_k_max 27
_diffrn_reflns_limit_k_min -28
_diffrn_reflns_limit_l_max 12
_diffrn_reflns_limit_l_min -13
_diffrn_reflns_number 14918
_diffrn_reflns_theta_full 29.18
_diffrn_reflns_theta_max 29.18
_diffrn_reflns_theta_min 2.42
_exptl_absorpt_coefficient_mu 1.477
_exptl_absorpt_correction_T_max 0.929
_exptl_absorpt_correction_T_min 0.915
_exptl_absorpt_correction_type multi-scan
_exptl_absorpt_process_details
;
 CrysAlisPro, Oxford Diffraction Ltd.,
Version 1.171.33.66 (release 28-04-2010 CrysAlis171 .NET)
(compiled Apr 28 2010,14:27:37)
Empirical absorption correction using spherical harmonics,
implemented in SCALE3 ABSPACK scaling algorithm. 
;
_exptl_crystal_colour Colorless
_exptl_crystal_density_diffrn 1.808
_exptl_crystal_density_method 'not measured'
_exptl_crystal_description Needle
_exptl_crystal_F_000 760
_exptl_crystal_size_max 0.40
_exptl_crystal_size_mid 0.05
_exptl_crystal_size_min 0.05
_refine_diff_density_max 0.410
_refine_diff_density_min -0.542
_refine_diff_density_rms 0.070
_refine_ls_extinction_method none
_refine_ls_goodness_of_fit_ref 0.842
_refine_ls_hydrogen_treatment mixed
_refine_ls_matrix_type full
_refine_ls_number_parameters 204
_refine_ls_number_reflns 3483
_refine_ls_number_restraints 0
_refine_ls_restrained_S_all 0.842
_refine_ls_R_factor_all 0.0621
_refine_ls_R_factor_gt 0.0298
_refine_ls_shift/su_max 0.002
_refine_ls_shift/su_mean 0.000
_refine_ls_structure_factor_coef Fsqd
_refine_ls_weighting_details 'calc w=1/[\s^2^(Fo^2^)+(0.0247P)^2^+0.0000P] where P=(Fo^2^+2Fc^2^)/3'
_refine_ls_weighting_scheme calc
_refine_ls_wR_factor_gt 0.0534
_refine_ls_wR_factor_ref 0.0570
_reflns_number_gt 2242
_reflns_number_total 3483
_reflns_threshold_expression >2sigma(I)
_cod_data_source_file c6dt04295c2.cif
_cod_data_source_block kka17-09jl15
_cod_depositor_comments
;
The following automatic conversions were performed:

'_symmetry_cell_setting' value 'Monoclinic' changed to 'monoclinic'
according to
/usr/data/users/saulius/crontab/automatic-downloads/rss-feeds/RSC/lib/dictionaries/cif_core.dic
dictionary named 'cif_core.dic' version 2.4.2 from 2011-04-26.

Automatic conversion script
Id: cif_fix_values 4268 2015-11-12 08:31:59Z antanas 

 Adding full bibliography for 7042102--7042104.cif.
;
_cod_original_cell_volume 1425.7(3)
_cod_original_sg_symbol_H-M P21/c
_cod_database_code 7042102

loop_
_symmetry_equiv_pos_as_xyz
'x, y, z'
'-x, y+1/2, -z+1/2'
'-x, -y, -z'
'x, -y-1/2, z-1/2'

loop_
_atom_site_label
_atom_site_type_symbol
_atom_site_fract_x
_atom_site_fract_y
_atom_site_fract_z
_atom_site_U_iso_or_equiv
_atom_site_adp_type
_atom_site_occupancy
_atom_site_symmetry_multiplicity
_atom_site_calc_flag
O2 O 0.0677(3) 0.66026(12) 0.9780(3) 0.0728(7) Uani 1 1 d
O1 O 0.3918(3) 0.76875(11) 0.7390(3) 0.0726(7) Uani 1 1 d
C13 C -0.1141(5) 0.71026(16) 0.6038(4) 0.0660(10) Uani 1 1 d
H4A H 0.485(3) 0.6653(11) 1.000(3) 0.031(7) Uiso 1 1 d
H2A H 0.257(3) 0.5318(10) 0.580(2) 0.027(6) Uiso 1 1 d
H5A H 0.752(4) 0.6392(13) 1.191(3) 0.048(8) Uiso 1 1 d
H11A H 0.473(5) 0.4345(16) 0.600(4) 0.089(13) Uiso 1 1 d
H6A H 0.920(4) 0.5433(14) 1.197(3) 0.073(10) Uiso 1 1 d
H13A H 0.572(4) 0.4145(15) 0.744(3) 0.062(11) Uiso 1 1 d
H12A H 0.680(4) 0.4530(16) 0.668(3) 0.081(12) Uiso 1 1 d
H7A H 0.818(4) 0.4793(13) 0.975(3) 0.044(8) Uiso 1 1 d
Ru1 Ru 0.11014(3) 0.658577(10) 0.68173(2) 0.03709(8) Uani 1 1 d
Cl1 Cl 0.13204(12) 0.65788(4) 0.44171(8) 0.0639(2) Uani 1 1 d
Cl2 Cl -0.10646(10) 0.56943(4) 0.62454(10) 0.0626(2) Uani 1 1 d
N3A N 0.3381(3) 0.59246(10) 0.7480(2) 0.0340(5) Uani 1 1 d
C11 C 0.2861(4) 0.72827(15) 0.7199(3) 0.0489(8) Uani 1 1 d
N1A N 0.5037(3) 0.50537(10) 0.7411(2) 0.0361(5) Uani 1 1 d
C9A C 0.4947(3) 0.58921(12) 0.8773(3) 0.0323(6) Uani 1 1 d
C8A C 0.5980(3) 0.53444(12) 0.8723(3) 0.0356(6) Uani 1 1 d
C12 C 0.0855(4) 0.65927(14) 0.8674(4) 0.0471(7) Uani 1 1 d
C2A C 0.3502(4) 0.54141(13) 0.6723(3) 0.0354(6) Uani 1 1 d
O3 O -0.2509(4) 0.73690(13) 0.5542(4) 0.1210(12) Uani 1 1 d
C7A C 0.7599(4) 0.51647(16) 0.9893(3) 0.0468(8) Uani 1 1 d
C4A C 0.5519(4) 0.62908(15) 0.9979(3) 0.0407(7) Uani 1 1 d
C10A C 0.5636(6) 0.44761(18) 0.6864(4) 0.0527(9) Uani 1 1 d
C6A C 0.8126(4) 0.55583(17) 1.1071(4) 0.0545(9) Uani 1 1 d
C5A C 0.7126(4) 0.61145(18) 1.1115(3) 0.0524(8) Uani 1 1 d

loop_
_atom_site_aniso_label
_atom_site_aniso_U_11
_atom_site_aniso_U_22
_atom_site_aniso_U_33
_atom_site_aniso_U_23
_atom_site_aniso_U_13
_atom_site_aniso_U_12
O2 0.0924(18) 0.0698(17) 0.0729(16) -0.0108(15) 0.0497(15) -0.0128(13)
O1 0.0797(16) 0.0553(16) 0.0788(17) 0.0005(13) 0.0218(13) -0.0245(13)
C13 0.059(2) 0.046(2) 0.079(2) -0.0034(19) 0.0059(19) 0.0092(16)
Ru1 0.03682(12) 0.02971(12) 0.03911(13) -0.00255(12) 0.00564(9) 0.00409(10)
Cl1 0.0840(6) 0.0640(5) 0.0358(4) 0.0030(4) 0.0104(4) 0.0152(5)
Cl2 0.0422(4) 0.0461(5) 0.0876(6) -0.0142(4) 0.0067(4) -0.0071(3)
N3A 0.0299(11) 0.0362(13) 0.0327(12) -0.0007(11) 0.0067(9) 0.0020(9)
C11 0.0546(19) 0.0450(19) 0.0428(18) -0.0016(15) 0.0111(15) 0.0044(15)
N1A 0.0366(12) 0.0341(12) 0.0413(13) 0.0000(11) 0.0182(11) 0.0043(10)
C9A 0.0258(13) 0.0365(15) 0.0344(14) 0.0032(12) 0.0102(12) -0.0048(11)
C8A 0.0295(13) 0.0395(16) 0.0413(15) 0.0088(13) 0.0167(12) 0.0016(12)
C12 0.0455(16) 0.0357(16) 0.064(2) -0.0079(18) 0.0242(15) -0.0032(14)
C2A 0.0343(15) 0.0382(16) 0.0338(15) -0.0017(13) 0.0116(13) 0.0002(12)
O3 0.0724(17) 0.077(2) 0.176(3) 0.005(2) -0.0053(18) 0.0429(15)
C7A 0.0316(16) 0.050(2) 0.059(2) 0.0166(17) 0.0151(15) 0.0038(14)
C4A 0.0379(16) 0.0406(17) 0.0417(17) -0.0004(15) 0.0111(14) -0.0035(13)
C10A 0.059(2) 0.046(2) 0.060(2) -0.0012(19) 0.029(2) 0.0128(16)
C6A 0.0330(17) 0.072(3) 0.0475(19) 0.0165(18) -0.0003(15) -0.0096(16)
C5A 0.0453(18) 0.065(2) 0.0409(18) 0.0001(17) 0.0066(15) -0.0153(17)

loop_
_atom_type_symbol
_atom_type_description
_atom_type_scat_dispersion_real
_atom_type_scat_dispersion_imag
_atom_type_scat_source
C C 0.0033 0.0016 'International Tables Vol C Tables 4.2.6.8 and 6.1.1.4'
H H 0.0000 0.0000 'International Tables Vol C Tables 4.2.6.8 and 6.1.1.4'
N N 0.0061 0.0033 'International Tables Vol C Tables 4.2.6.8 and 6.1.1.4'
O O 0.0106 0.0060 'International Tables Vol C Tables 4.2.6.8 and 6.1.1.4'
Cl Cl 0.1484 0.1585 'International Tables Vol C Tables 4.2.6.8 and 6.1.1.4'
Ru Ru -1.2594 0.8363 'International Tables Vol C Tables 4.2.6.8 and 6.1.1.4'

loop_
_geom_angle_atom_site_label_1
_geom_angle_atom_site_label_2
_geom_angle_atom_site_label_3
_geom_angle
O3 C13 Ru1 175.5(3)
C12 Ru1 C11 95.18(12)
C12 Ru1 C13 91.30(14)
C11 Ru1 C13 95.09(14)
C12 Ru1 N3A 92.29(10)
C11 Ru1 N3A 91.09(10)
C13 Ru1 N3A 172.55(11)
C12 Ru1 Cl2 87.33(9)
C11 Ru1 Cl2 177.34(9)
C13 Ru1 Cl2 85.73(10)
N3A Ru1 Cl2 87.92(6)
C12 Ru1 Cl1 178.40(9)
C11 Ru1 Cl1 85.76(9)
C13 Ru1 Cl1 87.34(11)
N3A Ru1 Cl1 88.97(6)
Cl2 Ru1 Cl1 91.75(3)
C2A N3A C9A 105.9(2)
C2A N3A Ru1 124.04(17)
C9A N3A Ru1 129.97(17)
O1 C11 Ru1 177.8(3)
C2A N1A C8A 107.1(2)
C2A N1A C10A 126.8(3)
C8A N1A C10A 126.1(3)
C4A C9A C8A 120.9(2)
C4A C9A N3A 131.2(2)
C8A C9A N3A 107.9(2)
N1A C8A C9A 106.7(2)
N1A C8A C7A 131.7(3)
C9A C8A C7A 121.6(3)
O2 C12 Ru1 178.8(3)
N3A C2A N1A 112.5(2)
C6A C7A C8A 116.6(3)
C5A C4A C9A 117.0(3)
C7A C6A C5A 122.1(3)
C4A C5A C6A 121.7(3)

loop_
_geom_bond_atom_site_label_1
_geom_bond_atom_site_label_2
_geom_bond_distance
O2 C12 1.132(3)
O1 C11 1.126(3)
C13 O3 1.113(3)
C13 Ru1 1.911(3)
Ru1 C12 1.885(3)
Ru1 C11 1.907(3)
Ru1 N3A 2.108(2)
Ru1 Cl2 2.4005(8)
Ru1 Cl1 2.4056(9)
N3A C2A 1.320(3)
N3A C9A 1.396(3)
N1A C2A 1.340(3)
N1A C8A 1.375(3)
N1A C10A 1.451(4)
C9A C4A 1.387(4)
C9A C8A 1.389(3)
C8A C7A 1.397(3)
C7A C6A 1.360(4)
C4A C5A 1.373(4)
C6A C5A 1.389(4)
